data_4109675
loop_
_publ_author_name
'Xile Hu'
'Bruce S. Brunschwig'
'Jonas C. Peters'

_publ_section_title
;
 Electrocatalytic Hydrogen Evolution at Low Overpotentials by Cobalt
 Macrocyclic Glyoxime and Tetraimine Complexes
;
_journal_name_full 'Journal of the American Chemical Society'
_journal_page_first 8988
_journal_page_last 8998
_journal_paper_doi 10.1021/ja067876b
_journal_volume 129
_journal_year 2007
_chemical_formula_sum 'C40.44 H47.33 B1.6 Co0.8 F3.2 N4.6 Na0.8 O10.21'
_chemical_formula_weight 904.78
_chemical_name_systematic
; 
 ? 
;
_space_group_IT_number 14
_symmetry_space_group_name_Hall '-P 2yn'
_symmetry_space_group_name_H-M 'P 1 21/n 1'
_atom_sites_solution_hydrogens geom
_atom_sites_solution_primary direct
_atom_sites_solution_secondary difmap
_audit_creation_method SHELXL-97
_cell_angle_alpha 90.00
_cell_angle_beta 93.319(5)
_cell_angle_gamma 90.00
_cell_formula_units_Z 5
_cell_length_a 12.444(2)
_cell_length_b 14.709(3)
_cell_length_c 29.884(6)
_cell_measurement_temperature 100(2)
_cell_volume 5460.8(18)
_computing_structure_refinement 'SHELXL-97 (Sheldrick, 1997)'
_computing_structure_solution 'SHELXS-97 (Sheldrick, 1990)'
_diffrn_ambient_temperature 100(2)
_diffrn_measured_fraction_theta_full 0.933
_diffrn_measured_fraction_theta_max 0.933
_diffrn_radiation_monochromator graphite
_diffrn_radiation_source 'fine-focus sealed tube'
_diffrn_radiation_type MoK\a
_diffrn_radiation_wavelength 0.71073
_diffrn_reflns_av_R_equivalents 0.0830
_diffrn_reflns_av_sigmaI/netI 0.0751
_diffrn_reflns_limit_h_max 16
_diffrn_reflns_limit_h_min -16
_diffrn_reflns_limit_k_max 19
_diffrn_reflns_limit_k_min -19
_diffrn_reflns_limit_l_max 38
_diffrn_reflns_limit_l_min -39
_diffrn_reflns_number 79724
_diffrn_reflns_theta_full 28.55
_diffrn_reflns_theta_max 28.55
_diffrn_reflns_theta_min 1.37
_exptl_absorpt_coefficient_mu 0.402
_exptl_absorpt_correction_type none
_exptl_crystal_density_diffrn 1.376
_exptl_crystal_F_000 2355
_exptl_crystal_size_max 0.15
_exptl_crystal_size_mid 0.08
_exptl_crystal_size_min 0.05
_refine_diff_density_max 1.374
_refine_diff_density_min -0.980
_refine_diff_density_rms 0.094
_refine_ls_extinction_method none
_refine_ls_goodness_of_fit_ref 1.042
_refine_ls_hydrogen_treatment noref
_refine_ls_matrix_type full
_refine_ls_number_parameters 682
_refine_ls_number_reflns 12962
_refine_ls_number_restraints 6
_refine_ls_restrained_S_all 1.048
_refine_ls_R_factor_all 0.1016
_refine_ls_R_factor_gt 0.0554
_refine_ls_shift/su_max 0.001
_refine_ls_shift/su_mean 0.000
_refine_ls_structure_factor_coef Fsqd
_refine_ls_weighting_details 'calc w=1/[\s^2^(Fo^2^)+(0.0962P)^2^+0.8521P] where P=(Fo^2^+2Fc^2^)/3'
_refine_ls_weighting_scheme calc
_refine_ls_wR_factor_gt 0.1489
_refine_ls_wR_factor_ref 0.1727
_reflns_number_gt 8189
_reflns_number_total 12962
_reflns_threshold_expression >2sigma(I)
_cod_data_source_file ja067876bsi20070502_125837_2.cif
_cod_data_source_block xh22
_cod_original_cell_volume 5461.0(19)
_cod_original_formula_sum 'C40.44 H47.33 B1.60 Co0.80 F3.20 N4.60 Na0.80 O10.21'
_cod_database_code 4109675

loop_
_symmetry_equiv_pos_as_xyz
'x, y, z'
'-x+1/2, y+1/2, -z+1/2'
'-x, -y, -z'
'x-1/2, -y-1/2, z-1/2'

loop_
_atom_site_label
_atom_site_type_symbol
_atom_site_fract_x
_atom_site_fract_y
_atom_site_fract_z
_atom_site_U_iso_or_equiv
_atom_site_adp_type
_atom_site_occupancy
_atom_site_symmetry_multiplicity
_atom_site_calc_flag
_atom_site_refinement_flags
_atom_site_disorder_assembly
_atom_site_disorder_group
Co Co 0.85392(3) 0.31711(3) 0.855214(12) 0.01231(11) Uani 1 1 d . . .
O1 O 0.75928(15) 0.24970(14) 0.77103(6) 0.0163(4) Uani 1 1 d . . .
O2 O 0.63365(15) 0.31627(13) 0.82476(6) 0.0149(4) Uani 1 1 d . . .
O3 O 1.07451(15) 0.29239(14) 0.89011(6) 0.0179(4) Uani 1 1 d . . .
O4 O 0.94273(15) 0.33460(14) 0.94537(6) 0.0154(4) Uani 1 1 d . . .
N1 N 0.84820(18) 0.25337(16) 0.80140(8) 0.0136(5) Uani 1 1 d . . .
N2 N 0.70725(18) 0.31551(16) 0.86150(8) 0.0133(5) Uani 1 1 d . . .
N3 N 0.99626(18) 0.28009(16) 0.85559(8) 0.0143(5) Uani 1 1 d . . .
N4 N 0.85330(18) 0.33621(16) 0.91625(8) 0.0130(5) Uani 1 1 d . . .
N5 N 0.86092(19) 0.44119(18) 0.83047(8) 0.0193(5) Uani 1 1 d . . .
B1 B 0.6541(3) 0.2440(2) 0.79175(11) 0.0152(7) Uani 1 1 d . . .
B2 B 1.0417(3) 0.3598(2) 0.92371(11) 0.0170(7) Uani 1 1 d . . .
F1 F 0.57695(13) 0.25673(12) 0.75728(5) 0.0188(4) Uani 1 1 d . . .
F2 F 0.64379(13) 0.15838(12) 0.81165(6) 0.0202(4) Uani 1 1 d . . .
F3 F 1.03223(14) 0.44611(12) 0.90450(6) 0.0227(4) Uani 1 1 d . . .
F4 F 1.12254(13) 0.35855(12) 0.95781(6) 0.0197(4) Uani 1 1 d . . .
C1 C 0.9397(2) 0.2219(2) 0.78717(9) 0.0143(6) Uani 1 1 d . . .
C2 C 0.9522(2) 0.1751(2) 0.74375(9) 0.0165(6) Uani 1 1 d . . .
C3 C 1.0219(3) 0.2100(2) 0.71332(11) 0.0280(8) Uani 1 1 d . . .
H3 H 1.0572 0.2664 0.7193 0.034 Uiso 1 1 calc R . .
C4 C 1.0402(3) 0.1632(3) 0.67444(12) 0.0371(9) Uani 1 1 d . . .
H4 H 1.0871 0.1883 0.6537 0.045 Uiso 1 1 calc R . .
C5 C 0.9915(3) 0.0806(3) 0.66526(12) 0.0357(9) Uani 1 1 d . . .
H5 H 1.0069 0.0475 0.6391 0.043 Uiso 1 1 calc R . .
C6 C 0.9198(3) 0.0464(2) 0.69489(12) 0.0328(8) Uani 1 1 d . . .
H6 H 0.8845 -0.0098 0.6886 0.039 Uiso 1 1 calc R . .
C7 C 0.8995(3) 0.0938(2) 0.73353(11) 0.0241(7) Uani 1 1 d . . .
H7 H 0.8490 0.0705 0.7532 0.029 Uiso 1 1 calc R . .
C8 C 0.6711(2) 0.33716(19) 0.90057(10) 0.0144(6) Uani 1 1 d . . .
C9 C 0.5580(2) 0.35966(19) 0.90876(9) 0.0138(6) Uani 1 1 d . . .
C10 C 0.5364(2) 0.4330(2) 0.93635(10) 0.0163(6) Uani 1 1 d . . .
H10 H 0.5943 0.4663 0.9505 0.020 Uiso 1 1 calc R . .
C11 C 0.4312(2) 0.4578(2) 0.94332(10) 0.0214(7) Uani 1 1 d . . .
H11 H 0.4171 0.5087 0.9616 0.026 Uiso 1 1 calc R . .
C12 C 0.3467(2) 0.4079(2) 0.92346(10) 0.0232(7) Uani 1 1 d . . .
H12 H 0.2745 0.4248 0.9281 0.028 Uiso 1 1 calc R . .
C13 C 0.3675(2) 0.3338(2) 0.89693(11) 0.0235(7) Uani 1 1 d . . .
H13 H 0.3092 0.2992 0.8839 0.028 Uiso 1 1 calc R . .
C14 C 0.4720(2) 0.3092(2) 0.88921(10) 0.0182(6) Uani 1 1 d . . .
H14 H 0.4855 0.2584 0.8707 0.022 Uiso 1 1 calc R . .
C15 C 1.0282(2) 0.23566(19) 0.82026(9) 0.0144(6) Uani 1 1 d . . .
C16 C 1.1382(2) 0.1969(2) 0.81770(9) 0.0167(6) Uani 1 1 d . . .
C17 C 1.1650(3) 0.1194(3) 0.84149(14) 0.0380(9) Uani 1 1 d . . .
H17 H 1.1126 0.0916 0.8589 0.046 Uiso 1 1 calc R . .
C18 C 1.2662(3) 0.0806(3) 0.84071(16) 0.0475(11) Uani 1 1 d . . .
H18 H 1.2832 0.0271 0.8574 0.057 Uiso 1 1 calc R . .
C19 C 1.3429(3) 0.1211(3) 0.81509(12) 0.0364(9) Uani 1 1 d . . .
H19 H 1.4120 0.0944 0.8135 0.044 Uiso 1 1 calc R . .
C20 C 1.3186(3) 0.1986(3) 0.79258(13) 0.0427(10) Uani 1 1 d . . .
H20 H 1.3719 0.2277 0.7761 0.051 Uiso 1 1 calc R . .
C21 C 1.2152(3) 0.2368(3) 0.79323(13) 0.0392(10) Uani 1 1 d . . .
H21 H 1.1986 0.2905 0.7766 0.047 Uiso 1 1 calc R . .
C22 C 0.7595(2) 0.34433(19) 0.93487(10) 0.0137(6) Uani 1 1 d . . .
C23 C 0.7480(2) 0.34720(19) 0.98402(9) 0.0137(6) Uani 1 1 d . . .
C24 C 0.6736(2) 0.2900(2) 1.00304(10) 0.0188(6) Uani 1 1 d . . .
H24 H 0.6276 0.2533 0.9841 0.023 Uiso 1 1 calc R . .
C25 C 0.6658(3) 0.2859(2) 1.04915(11) 0.0271(7) Uani 1 1 d . . .
H25 H 0.6147 0.2468 1.0617 0.033 Uiso 1 1 calc R . .
C26 C 0.7336(3) 0.3399(3) 1.07677(11) 0.0278(8) Uani 1 1 d . . .
H26 H 0.7308 0.3361 1.1084 0.033 Uiso 1 1 calc R . .
C27 C 0.8048(2) 0.3987(2) 1.05816(10) 0.0209(7) Uani 1 1 d . . .
H27 H 0.8489 0.4369 1.0771 0.025 Uiso 1 1 calc R . .
C28 C 0.8127(2) 0.4025(2) 1.01218(10) 0.0165(6) Uani 1 1 d . . .
H28 H 0.8625 0.4430 0.9998 0.020 Uiso 1 1 calc R . .
C29 C 0.8697(3) 0.5147(2) 0.81937(11) 0.0233(7) Uani 1 1 d . . .
C30 C 0.8831(3) 0.6082(2) 0.80516(14) 0.0389(9) Uani 1 1 d . . .
H30A H 0.8132 0.6328 0.7943 0.058 Uiso 1 1 calc R . .
H30B H 0.9331 0.6102 0.7810 0.058 Uiso 1 1 calc R . .
H30C H 0.9120 0.6445 0.8306 0.058 Uiso 1 1 calc R . .
Na Na 0.75968(9) 0.87996(8) 0.92045(4) 0.0180(3) Uani 1 1 d . . .
O5 O 0.75991(17) 0.89916(14) 1.00274(7) 0.0218(5) Uani 1 1 d . . .
O6 O 0.64099(17) 0.76815(14) 0.95294(7) 0.0225(5) Uani 1 1 d . . .
O7 O 0.82371(18) 0.72496(15) 0.90579(7) 0.0263(5) Uani 1 1 d . . .
O8 O 0.94218(17) 0.85795(15) 0.95514(7) 0.0248(5) Uani 1 1 d . . .
O9 O 0.81862(16) 1.03819(14) 0.92578(7) 0.0198(5) Uani 1 1 d . . .
O10 O 0.84987(16) 0.92263(14) 0.85248(7) 0.0211(5) Uani 1 1 d . . .
O11 O 0.63500(17) 0.86808(15) 0.85351(7) 0.0233(5) Uani 1 1 d . . .
O12 O 0.60344(16) 0.98291(14) 0.92655(7) 0.0218(5) Uani 1 1 d . . .
C31 C 0.7094(3) 0.8277(2) 1.02542(11) 0.0264(7) Uani 1 1 d . . .
H31A H 0.6867 0.8491 1.0548 0.032 Uiso 1 1 calc R . .
H31B H 0.7599 0.7762 1.0305 0.032 Uiso 1 1 calc R . .
C32 C 0.6128(3) 0.7980(2) 0.99640(11) 0.0269(7) Uani 1 1 d . . .
H32A H 0.5761 0.7478 1.0115 0.032 Uiso 1 1 calc R . .
H32B H 0.5615 0.8493 0.9929 0.032 Uiso 1 1 calc R . .
C33 C 0.6794(3) 0.6766(2) 0.95236(12) 0.0321(8) Uani 1 1 d . . .
H33A H 0.6185 0.6336 0.9535 0.039 Uiso 1 1 calc R . .
H33B H 0.7298 0.6654 0.9786 0.039 Uiso 1 1 calc R . .
C34 C 0.7360(3) 0.6639(2) 0.90966(13) 0.0350(9) Uani 1 1 d . . .
H34A H 0.7631 0.6007 0.9084 0.042 Uiso 1 1 calc R . .
H34B H 0.6837 0.6728 0.8838 0.042 Uiso 1 1 calc R . .
C35 C 0.9203(3) 0.7006(3) 0.93206(13) 0.0340(8) Uani 1 1 d . . .
H35A H 0.9570 0.6494 0.9178 0.041 Uiso 1 1 calc R . .
H35B H 0.9024 0.6818 0.9626 0.041 Uiso 1 1 calc R . .
C36 C 0.9922(3) 0.7826(3) 0.93452(13) 0.0342(9) Uani 1 1 d . . .
H36A H 1.0600 0.7673 0.9519 0.041 Uiso 1 1 calc R . .
H36B H 1.0106 0.7999 0.9039 0.041 Uiso 1 1 calc R . .
C37 C 0.9487(3) 0.8543(2) 1.00340(11) 0.0285(8) Uani 1 1 d . . .
H37A H 1.0218 0.8717 1.0151 0.034 Uiso 1 1 calc R . .
H37B H 0.9338 0.7918 1.0136 0.034 Uiso 1 1 calc R . .
C38 C 0.8677(3) 0.9185(2) 1.02022(12) 0.0293(8) Uani 1 1 d . . .
H38A H 0.8701 0.9153 1.0534 0.035 Uiso 1 1 calc R . .
H38B H 0.8870 0.9812 1.0118 0.035 Uiso 1 1 calc R . .
C39 C 0.9010(3) 1.0533(2) 0.89540(11) 0.0260(7) Uani 1 1 d . . .
H39A H 0.9678 1.0225 0.9068 0.031 Uiso 1 1 calc R . .
H39B H 0.9161 1.1193 0.8937 0.031 Uiso 1 1 calc R . .
C40 C 0.8691(3) 1.0184(2) 0.84933(11) 0.0264(7) Uani 1 1 d . . .
H40A H 0.8032 1.0497 0.8373 0.032 Uiso 1 1 calc R . .
H40B H 0.9274 1.0301 0.8289 0.032 Uiso 1 1 calc R . .
C41 C 0.7931(3) 0.8852(2) 0.81366(11) 0.0276(8) Uani 1 1 d . . .
H41A H 0.8050 0.8187 0.8131 0.033 Uiso 1 1 calc R . .
H41B H 0.8227 0.9113 0.7864 0.033 Uiso 1 1 calc R . .
C42 C 0.6749(3) 0.9035(3) 0.81259(11) 0.0300(8) Uani 1 1 d . . .
H42A H 0.6611 0.9697 0.8104 0.036 Uiso 1 1 calc R . .
H42B H 0.6382 0.8733 0.7863 0.036 Uiso 1 1 calc R . .
C43 C 0.5317(3) 0.9024(3) 0.86325(12) 0.0330(8) Uani 1 1 d . . .
H43A H 0.4961 0.8583 0.8826 0.040 Uiso 1 1 calc R . .
H43B H 0.4868 0.9082 0.8349 0.040 Uiso 1 1 calc R . .
C44 C 0.5383(3) 0.9923(3) 0.88612(11) 0.0318(8) Uani 1 1 d . . .
H44A H 0.5702 1.0379 0.8664 0.038 Uiso 1 1 calc R . .
H44B H 0.4653 1.0132 0.8929 0.038 Uiso 1 1 calc R . .
C45 C 0.6404(3) 1.0668(2) 0.94548(12) 0.0284(8) Uani 1 1 d . . .
H45A H 0.6605 1.0576 0.9777 0.034 Uiso 1 1 calc R . .
H45B H 0.5809 1.1116 0.9432 0.034 Uiso 1 1 calc R . .
C46 C 0.7356(3) 1.1051(2) 0.92295(12) 0.0273(8) Uani 1 1 d . . .
H46A H 0.7154 1.1192 0.8912 0.033 Uiso 1 1 calc R . .
H46B H 0.7607 1.1617 0.9381 0.033 Uiso 1 1 calc R . .
N6 N 0.0831(5) 0.4450(4) 0.75218(19) 0.0651(17) Uiso 0.754(6) 1 d P A 1
C47 C 0.1296(4) 0.4786(3) 0.78369(18) 0.0361(13) Uiso 0.754(6) 1 d P A 1
C48 C 0.1811(6) 0.5158(6) 0.8178(3) 0.084(3) Uiso 0.754(6) 1 d P A 1
H93A H 0.2476 0.4819 0.8251 0.126 Uiso 0.754(6) 1 calc PR A 1
H93B H 0.1360 0.5150 0.8436 0.126 Uiso 0.754(6) 1 calc PR A 1
H93C H 0.1988 0.5789 0.8105 0.126 Uiso 0.754(6) 1 calc PR A 1
C49 C 0.2667(16) 0.4818(12) 0.7786(5) 0.241(9) Uiso 0.760(7) 1 d PD B 2
C50 C 0.2726(6) 0.4221(7) 0.7378(4) 0.112(3) Uiso 0.760(7) 1 d PD B 2
O13 O 0.3869(5) 0.4121(4) 0.7293(2) 0.111(2) Uiso 0.760(7) 1 d PD B 2
C51 C 0.3518(6) 0.3488(5) 0.6962(2) 0.076(2) Uiso 0.760(7) 1 d PD B 2
C52 C 0.3505(15) 0.4024(12) 0.6538(4) 0.026(6) Uiso 0.172(11) 1 d PD B 2
C53 C 0.2665(11) 0.3039(12) 0.6688(5) 0.174(8) Uiso 0.588(11) 1 d PD B 2

loop_
_atom_site_aniso_label
_atom_site_aniso_U_11
_atom_site_aniso_U_22
_atom_site_aniso_U_33
_atom_site_aniso_U_23
_atom_site_aniso_U_13
_atom_site_aniso_U_12
Co 0.00930(19) 0.0161(2) 0.0118(2) -0.00025(16) 0.00306(14) 0.00070(15)
O1 0.0100(10) 0.0263(11) 0.0128(10) -0.0010(9) 0.0010(8) 0.0017(8)
O2 0.0108(9) 0.0211(11) 0.0124(10) -0.0014(8) -0.0010(8) 0.0016(8)
O3 0.0102(9) 0.0300(12) 0.0134(10) -0.0042(9) -0.0008(8) 0.0031(8)
O4 0.0089(9) 0.0257(12) 0.0115(10) 0.0002(8) -0.0005(8) 0.0003(8)
N1 0.0091(11) 0.0194(13) 0.0121(12) 0.0019(10) -0.0009(9) 0.0003(9)
N2 0.0101(11) 0.0172(12) 0.0124(12) 0.0012(10) -0.0008(9) -0.0003(9)
N3 0.0117(11) 0.0175(12) 0.0137(12) 0.0000(10) 0.0012(9) -0.0020(10)
N4 0.0090(11) 0.0154(12) 0.0146(12) 0.0009(10) 0.0013(9) 0.0014(9)
N5 0.0167(13) 0.0248(15) 0.0165(13) 0.0017(11) 0.0011(10) 0.0000(11)
B1 0.0123(15) 0.0194(17) 0.0141(16) 0.0003(13) 0.0019(12) 0.0033(13)
B2 0.0116(15) 0.0248(19) 0.0147(17) -0.0014(14) 0.0009(13) -0.0005(13)
F1 0.0141(8) 0.0284(10) 0.0137(9) -0.0031(7) -0.0011(7) 0.0033(7)
F2 0.0193(9) 0.0204(9) 0.0208(9) 0.0015(7) 0.0013(7) -0.0017(7)
F3 0.0217(9) 0.0216(10) 0.0246(10) 0.0026(8) 0.0001(7) -0.0046(7)
F4 0.0126(8) 0.0293(10) 0.0170(9) -0.0027(7) -0.0002(7) -0.0027(7)
C1 0.0146(14) 0.0180(15) 0.0106(14) 0.0015(11) 0.0044(11) 0.0004(11)
C2 0.0143(14) 0.0208(16) 0.0144(14) -0.0001(12) 0.0018(11) 0.0071(12)
C3 0.0243(17) 0.035(2) 0.0257(18) -0.0059(15) 0.0095(14) -0.0062(14)
C4 0.0280(19) 0.062(3) 0.0226(18) -0.0074(18) 0.0118(15) 0.0020(18)
C5 0.0289(19) 0.054(2) 0.0243(19) -0.0188(17) -0.0016(15) 0.0164(17)
C6 0.037(2) 0.0287(19) 0.031(2) -0.0117(16) -0.0106(16) 0.0032(16)
C7 0.0246(17) 0.0280(18) 0.0197(17) -0.0002(14) 0.0007(13) -0.0004(14)
C8 0.0134(14) 0.0141(15) 0.0159(14) 0.0017(11) 0.0034(11) 0.0003(11)
C9 0.0125(14) 0.0160(15) 0.0132(14) 0.0025(11) 0.0028(11) 0.0016(11)
C10 0.0159(14) 0.0167(15) 0.0165(15) 0.0011(12) 0.0028(12) 0.0024(11)
C11 0.0217(16) 0.0257(17) 0.0179(16) 0.0027(13) 0.0092(13) 0.0082(13)
C12 0.0112(14) 0.0355(19) 0.0236(17) 0.0092(14) 0.0066(12) 0.0077(13)
C13 0.0124(14) 0.0336(19) 0.0247(17) 0.0072(14) 0.0018(12) -0.0028(13)
C14 0.0148(14) 0.0217(16) 0.0183(15) -0.0004(13) 0.0029(11) -0.0001(12)
C15 0.0107(13) 0.0185(15) 0.0145(14) 0.0020(12) 0.0048(11) -0.0006(11)
C16 0.0109(13) 0.0252(17) 0.0141(14) -0.0050(12) 0.0003(11) 0.0010(12)
C17 0.0182(17) 0.040(2) 0.055(3) 0.0081(19) -0.0040(17) 0.0003(15)
C18 0.027(2) 0.040(2) 0.074(3) 0.002(2) -0.012(2) 0.0127(17)
C19 0.0180(17) 0.055(3) 0.035(2) -0.0185(19) -0.0051(15) 0.0180(17)
C20 0.0186(17) 0.076(3) 0.035(2) 0.011(2) 0.0134(16) 0.0083(18)
C21 0.0195(18) 0.056(3) 0.043(2) 0.0181(19) 0.0106(16) 0.0076(17)
C22 0.0113(13) 0.0133(14) 0.0168(15) -0.0007(11) 0.0031(11) 0.0007(11)
C23 0.0120(13) 0.0155(14) 0.0140(14) 0.0002(11) 0.0030(11) 0.0039(11)
C24 0.0170(15) 0.0203(16) 0.0196(16) -0.0037(12) 0.0052(12) -0.0041(12)
C25 0.0263(17) 0.0359(19) 0.0199(17) -0.0008(14) 0.0087(14) -0.0100(15)
C26 0.0228(17) 0.048(2) 0.0128(15) -0.0056(14) 0.0051(13) -0.0010(15)
C27 0.0132(14) 0.0278(17) 0.0217(16) -0.0079(13) 0.0006(12) 0.0012(12)
C28 0.0132(14) 0.0171(15) 0.0195(15) -0.0001(12) 0.0044(12) 0.0013(11)
C29 0.0236(17) 0.0258(19) 0.0204(17) 0.0011(14) 0.0001(13) 0.0012(13)
C30 0.045(2) 0.026(2) 0.044(2) 0.0136(17) -0.0033(19) -0.0050(17)
Na 0.0168(6) 0.0184(6) 0.0186(6) 0.0022(5) 0.0004(5) 0.0011(5)
O5 0.0194(11) 0.0240(12) 0.0218(12) 0.0012(9) -0.0006(9) -0.0023(9)
O6 0.0217(11) 0.0217(12) 0.0238(12) 0.0029(9) -0.0011(9) -0.0034(9)
O7 0.0307(13) 0.0249(12) 0.0233(12) 0.0011(10) 0.0019(10) 0.0046(10)
O8 0.0204(11) 0.0302(13) 0.0239(12) 0.0059(10) 0.0021(9) 0.0050(10)
O9 0.0193(11) 0.0187(11) 0.0217(11) 0.0032(9) 0.0031(9) 0.0003(9)
O10 0.0231(11) 0.0220(11) 0.0183(11) 0.0017(9) 0.0006(9) 0.0003(9)
O11 0.0221(11) 0.0282(13) 0.0196(12) 0.0021(9) 0.0000(9) -0.0006(9)
O12 0.0205(11) 0.0233(12) 0.0214(12) 0.0020(9) -0.0005(9) 0.0008(9)
C31 0.0266(17) 0.0310(19) 0.0222(17) 0.0037(14) 0.0065(14) -0.0033(14)
C32 0.0222(16) 0.035(2) 0.0241(17) 0.0025(15) 0.0063(14) -0.0044(14)
C33 0.035(2) 0.0203(18) 0.041(2) 0.0035(16) 0.0019(16) -0.0034(15)
C34 0.043(2) 0.0263(19) 0.035(2) -0.0067(16) -0.0006(17) -0.0009(16)
C35 0.0301(19) 0.035(2) 0.037(2) -0.0002(16) 0.0022(16) 0.0146(16)
C36 0.0237(18) 0.042(2) 0.037(2) 0.0029(17) 0.0025(15) 0.0120(16)
C37 0.0200(16) 0.036(2) 0.0286(19) 0.0064(15) -0.0047(14) -0.0072(14)
C38 0.0259(18) 0.037(2) 0.0244(18) -0.0012(15) -0.0028(14) -0.0067(15)
C39 0.0236(17) 0.0235(17) 0.0316(19) 0.0028(14) 0.0078(14) -0.0050(13)
C40 0.0237(17) 0.0304(19) 0.0256(18) 0.0049(14) 0.0059(14) -0.0056(14)
C41 0.0317(19) 0.0325(19) 0.0191(17) -0.0030(14) 0.0047(14) -0.0049(15)
C42 0.0323(19) 0.038(2) 0.0197(17) -0.0031(15) -0.0007(14) -0.0041(16)
C43 0.0188(17) 0.048(2) 0.032(2) -0.0025(17) -0.0042(15) 0.0011(15)
C44 0.0223(17) 0.046(2) 0.0267(19) 0.0010(16) -0.0053(14) 0.0076(16)
C45 0.0294(18) 0.0209(17) 0.036(2) -0.0039(15) 0.0067(15) 0.0044(14)
C46 0.0296(18) 0.0186(17) 0.034(2) -0.0019(14) 0.0067(15) 0.0016(14)

loop_
_atom_type_symbol
_atom_type_description
_atom_type_scat_dispersion_real
_atom_type_scat_dispersion_imag
_atom_type_scat_source
C C 0.0033 0.0016 'International Tables Vol C Tables 4.2.6.8 and 6.1.1.4'
H H 0.0000 0.0000 'International Tables Vol C Tables 4.2.6.8 and 6.1.1.4'
N N 0.0061 0.0033 'International Tables Vol C Tables 4.2.6.8 and 6.1.1.4'
O O 0.0106 0.0060 'International Tables Vol C Tables 4.2.6.8 and 6.1.1.4'
F F 0.0171 0.0103 'International Tables Vol C Tables 4.2.6.8 and 6.1.1.4'
Na Na 0.0362 0.0249 'International Tables Vol C Tables 4.2.6.8 and 6.1.1.4'
Co Co 0.3494 0.9721 'International Tables Vol C Tables 4.2.6.8 and 6.1.1.4'
B B 0.0013 0.0007 'International Tables Vol C Tables 4.2.6.8 and 6.1.1.4'

loop_
_geom_angle_atom_site_label_1
_geom_angle_atom_site_label_2
_geom_angle_atom_site_label_3
_geom_angle
N2 Co N4 80.83(10)
N2 Co N3 161.16(11)
N4 Co N3 95.59(10)
N2 Co N1 95.34(10)
N4 Co N1 158.32(10)
N3 Co N1 81.13(10)
N2 Co N5 96.62(10)
N4 Co N5 103.43(10)
N3 Co N5 102.19(10)
N1 Co N5 98.20(10)
N1 O1 B1 114.7(2)
N2 O2 B1 112.9(2)
N3 O3 B2 112.4(2)
N4 O4 B2 112.7(2)
C1 N1 O1 116.4(2)
C1 N1 Co 117.65(19)
O1 N1 Co 124.96(16)
C8 N2 O2 117.2(2)
C8 N2 Co 118.58(19)
O2 N2 Co 122.02(16)
C15 N3 O3 115.3(2)
C15 N3 Co 118.17(19)
O3 N3 Co 126.54(17)
C22 N4 O4 115.9(2)
C22 N4 Co 118.81(19)
O4 N4 Co 125.03(16)
C29 N5 Co 174.3(3)
F1 B1 F2 111.2(2)
F1 B1 O2 105.1(2)
F2 B1 O2 109.8(2)
F1 B1 O1 105.9(2)
F2 B1 O1 109.4(2)
O2 B1 O1 115.3(2)
F4 B2 F3 110.7(3)
F4 B2 O4 105.3(2)
F3 B2 O4 110.9(2)
F4 B2 O3 105.7(2)
F3 B2 O3 110.4(2)
O4 B2 O3 113.6(3)
N1 C1 C15 111.5(2)
N1 C1 C2 125.4(3)
C15 C1 C2 123.1(2)
C7 C2 C3 118.6(3)
C7 C2 C1 121.3(3)
C3 C2 C1 120.1(3)
C4 C3 C2 120.4(3)
C4 C3 H3 119.8
C2 C3 H3 119.8
C5 C4 C3 121.0(3)
C5 C4 H4 119.5
C3 C4 H4 119.5
C4 C5 C6 118.9(3)
C4 C5 H5 120.5
C6 C5 H5 120.5
C7 C6 C5 120.4(3)
C7 C6 H6 119.8
C5 C6 H6 119.8
C6 C7 C2 120.6(3)
C6 C7 H7 119.7
C2 C7 H7 119.7
N2 C8 C22 111.0(2)
N2 C8 C9 125.3(3)
C22 C8 C9 123.5(2)
C10 C9 C14 119.2(3)
C10 C9 C8 119.3(3)
C14 C9 C8 121.6(3)
C11 C10 C9 120.6(3)
C11 C10 H10 119.7
C9 C10 H10 119.7
C10 C11 C12 119.7(3)
C10 C11 H11 120.1
C12 C11 H11 120.1
C13 C12 C11 120.0(3)
C13 C12 H12 120.0
C11 C12 H12 120.0
C12 C13 C14 120.7(3)
C12 C13 H13 119.6
C14 C13 H13 119.6
C13 C14 C9 119.7(3)
C13 C14 H14 120.1
C9 C14 H14 120.1
N3 C15 C1 111.2(2)
N3 C15 C16 123.4(3)
C1 C15 C16 125.2(2)
C21 C16 C17 118.3(3)
C21 C16 C15 122.5(3)
C17 C16 C15 119.1(3)
C16 C17 C18 121.8(4)
C16 C17 H17 119.1
C18 C17 H17 119.1
C17 C18 C19 119.1(4)
C17 C18 H18 120.4
C19 C18 H18 120.4
C20 C19 C18 119.7(3)
C20 C19 H19 120.2
C18 C19 H19 120.2
C19 C20 C21 120.7(3)
C19 C20 H20 119.7
C21 C20 H20 119.7
C16 C21 C20 120.4(3)
C16 C21 H21 119.8
C20 C21 H21 119.8
N4 C22 C8 110.1(2)
N4 C22 C23 123.7(2)
C8 C22 C23 125.7(2)
C28 C23 C24 118.7(3)
C28 C23 C22 121.9(3)
C24 C23 C22 119.3(3)
C25 C24 C23 121.1(3)
C25 C24 H24 119.4
C23 C24 H24 119.4
C24 C25 C26 119.2(3)
C24 C25 H25 120.4
C26 C25 H25 120.4
C27 C26 C25 120.0(3)
C27 C26 H26 120.0
C25 C26 H26 120.0
C26 C27 C28 120.7(3)
C26 C27 H27 119.6
C28 C27 H27 119.6
C27 C28 C23 120.2(3)
C27 C28 H28 119.9
C23 C28 H28 119.9
N5 C29 C30 178.9(4)
C29 C30 H30A 109.5
C29 C30 H30B 109.5
H30A C30 H30B 109.5
C29 C30 H30C 109.5
H30A C30 H30C 109.5
H30B C30 H30C 109.5
O9 Na O6 143.12(9)
O9 Na O10 70.18(8)
O6 Na O10 144.47(9)
O9 Na O8 80.31(8)
O6 Na O8 107.91(8)
O10 Na O8 85.84(8)
O9 Na O7 142.62(9)
O6 Na O7 69.97(8)
O10 Na O7 85.49(8)
O8 Na O7 69.71(8)
O9 Na O11 107.03(8)
O6 Na O11 84.74(8)
O10 Na O11 69.13(8)
O8 Na O11 148.63(9)
O7 Na O11 89.14(8)
O9 Na O5 80.99(8)
O6 Na O5 69.44(8)
O10 Na O5 144.83(9)
O8 Na O5 69.43(8)
O7 Na O5 107.49(8)
O11 Na O5 141.13(9)
O9 Na O12 69.34(8)
O6 Na O12 83.54(8)
O10 Na O12 107.60(8)
O8 Na O12 139.23(9)
O7 Na O12 147.31(9)
O11 Na O12 69.13(8)
O5 Na O12 79.23(8)
C31 O5 C38 113.8(2)
C31 O5 Na 114.54(18)
C38 O5 Na 109.30(18)
C33 O6 C32 113.5(2)
C33 O6 Na 114.70(19)
C32 O6 Na 109.80(18)
C34 O7 C35 114.7(3)
C34 O7 Na 108.22(19)
C35 O7 Na 113.63(19)
C36 O8 C37 113.8(3)
C36 O8 Na 109.55(19)
C37 O8 Na 115.02(18)
C46 O9 C39 113.6(2)
C46 O9 Na 116.08(18)
C39 O9 Na 109.37(18)
C41 O10 C40 113.6(2)
C41 O10 Na 110.08(18)
C40 O10 Na 113.04(17)
C43 O11 C42 113.8(3)
C43 O11 Na 109.97(18)
C42 O11 Na 115.52(18)
C44 O12 C45 114.1(3)
C44 O12 Na 114.08(18)
C45 O12 Na 108.79(18)
O5 C31 C32 107.5(3)
O5 C31 H31A 110.2
C32 C31 H31A 110.2
O5 C31 H31B 110.2
C32 C31 H31B 110.2
H31A C31 H31B 108.5
O6 C32 C31 112.4(3)
O6 C32 H32A 109.1
C31 C32 H32A 109.1
O6 C32 H32B 109.1
C31 C32 H32B 109.1
H32A C32 H32B 107.9
O6 C33 C34 107.6(3)
O6 C33 H33A 110.2
C34 C33 H33A 110.2
O6 C33 H33B 110.2
C34 C33 H33B 110.2
H33A C33 H33B 108.5
O7 C34 C33 112.9(3)
O7 C34 H34A 109.0
C33 C34 H34A 109.0
O7 C34 H34B 109.0
C33 C34 H34B 109.0
H34A C34 H34B 107.8
O7 C35 C36 107.6(3)
O7 C35 H35A 110.2
C36 C35 H35A 110.2
O7 C35 H35B 110.2
C36 C35 H35B 110.2
H35A C35 H35B 108.5
O8 C36 C35 111.8(3)
O8 C36 H36A 109.3
C35 C36 H36A 109.3
O8 C36 H36B 109.3
C35 C36 H36B 109.3
H36A C36 H36B 107.9
O8 C37 C38 108.4(3)
O8 C37 H37A 110.0
C38 C37 H37A 110.0
O8 C37 H37B 110.0
C38 C37 H37B 110.0
H37A C37 H37B 108.4
O5 C38 C37 112.8(3)
O5 C38 H38A 109.0
C37 C38 H38A 109.0
O5 C38 H38B 109.0
C37 C38 H38B 109.0
H38A C38 H38B 107.8
O9 C39 C40 111.7(3)
O9 C39 H39A 109.3
C40 C39 H39A 109.3
O9 C39 H39B 109.3
C40 C39 H39B 109.3
H39A C39 H39B 107.9
O10 C40 C39 108.2(3)
O10 C40 H40A 110.1
C39 C40 H40A 110.1
O10 C40 H40B 110.1
C39 C40 H40B 110.1
H40A C40 H40B 108.4
O10 C41 C42 112.8(3)
O10 C41 H41A 109.0
C42 C41 H41A 109.0
O10 C41 H41B 109.0
C42 C41 H41B 109.0
H41A C41 H41B 107.8
O11 C42 C41 107.7(3)
O11 C42 H42A 110.2
C41 C42 H42A 110.2
O11 C42 H42B 110.2
C41 C42 H42B 110.2
H42A C42 H42B 108.5
O11 C43 C44 112.5(3)
O11 C43 H43A 109.1
C44 C43 H43A 109.1
O11 C43 H43B 109.1
C44 C43 H43B 109.1
H43A C43 H43B 107.8
O12 C44 C43 108.4(3)
O12 C44 H44A 110.0
C43 C44 H44A 110.0
O12 C44 H44B 110.0
C43 C44 H44B 110.0
H44A C44 H44B 108.4
O12 C45 C46 113.0(3)
O12 C45 H45A 109.0
C46 C45 H45A 109.0
O12 C45 H45B 109.0
C46 C45 H45B 109.0
H45A C45 H45B 107.8
O9 C46 C45 107.6(3)
O9 C46 H46A 110.2
C45 C46 H46A 110.2
O9 C46 H46B 110.2
C45 C46 H46B 110.2
H46A C46 H46B 108.5
N6 C47 C48 179.3(7)
O13 C50 C49 106.9(10)
C51 O13 C50 85.6(6)
O13 C51 C53 151.4(10)
O13 C51 C52 103.6(9)
C53 C51 C52 78.0(11)

loop_
_geom_bond_atom_site_label_1
_geom_bond_atom_site_label_2
_geom_bond_distance
Co N2 1.846(2)
Co N4 1.846(2)
Co N3 1.852(2)
Co N1 1.859(2)
Co N5 1.973(3)
O1 N1 1.391(3)
O1 B1 1.483(4)
O2 N2 1.389(3)
O2 B1 1.482(4)
O3 N3 1.389(3)
O3 B2 1.485(4)
O4 N4 1.372(3)
O4 B2 1.471(4)
N1 C1 1.322(3)
N2 C8 1.314(4)
N3 C15 1.323(4)
N4 C22 1.327(3)
N5 C29 1.138(4)
B1 F1 1.379(4)
B1 F2 1.402(4)
B2 F4 1.390(4)
B2 F3 1.396(4)
C1 C15 1.451(4)
C1 C2 1.485(4)
C2 C7 1.390(4)
C2 C3 1.391(4)
C3 C4 1.381(5)
C3 H3 0.9500
C4 C5 1.379(6)
C4 H4 0.9500
C5 C6 1.387(5)
C5 H5 0.9500
C6 C7 1.385(5)
C6 H6 0.9500
C7 H7 0.9500
C8 C22 1.463(4)
C8 C9 1.480(4)
C9 C10 1.393(4)
C9 C14 1.401(4)
C10 C11 1.386(4)
C10 H10 0.9500
C11 C12 1.387(5)
C11 H11 0.9500
C12 C13 1.382(5)
C12 H12 0.9500
C13 C14 1.383(4)
C13 H13 0.9500
C14 H14 0.9500
C15 C16 1.489(4)
C16 C21 1.370(4)
C16 C17 1.375(5)
C17 C18 1.384(5)
C17 H17 0.9500
C18 C19 1.391(6)
C18 H18 0.9500
C19 C20 1.349(6)
C19 H19 0.9500
C20 C21 1.404(5)
C20 H20 0.9500
C21 H21 0.9500
C22 C23 1.485(4)
C23 C28 1.393(4)
C23 C24 1.395(4)
C24 C25 1.388(4)
C24 H24 0.9500
C25 C26 1.394(5)
C25 H25 0.9500
C26 C27 1.378(5)
C26 H26 0.9500
C27 C28 1.385(4)
C27 H27 0.9500
C28 H28 0.9500
C29 C30 1.452(5)
C30 H30A 0.9800
C30 H30B 0.9800
C30 H30C 0.9800
Na O9 2.443(2)
Na O6 2.448(2)
Na O10 2.458(2)
Na O8 2.463(2)
Na O7 2.463(2)
Na O11 2.466(2)
Na O5 2.475(2)
Na O12 2.480(2)
O5 C31 1.418(4)
O5 C38 1.440(4)
O6 C33 1.429(4)
O6 C32 1.434(4)
O7 C34 1.423(4)
O7 C35 1.443(4)
O8 C36 1.428(4)
O8 C37 1.441(4)
O9 C46 1.425(4)
O9 C39 1.426(4)
O10 C41 1.433(4)
O10 C40 1.433(4)
O11 C43 1.426(4)
O11 C42 1.443(4)
O12 C44 1.422(4)
O12 C45 1.423(4)
C31 C32 1.506(5)
C31 H31A 0.9900
C31 H31B 0.9900
C32 H32A 0.9900
C32 H32B 0.9900
C33 C34 1.505(5)
C33 H33A 0.9900
C33 H33B 0.9900
C34 H34A 0.9900
C34 H34B 0.9900
C35 C36 1.500(5)
C35 H35A 0.9900
C35 H35B 0.9900
C36 H36A 0.9900
C36 H36B 0.9900
C37 C38 1.489(5)
C37 H37A 0.9900
C37 H37B 0.9900
C38 H38A 0.9900
C38 H38B 0.9900
C39 C40 1.501(5)
C39 H39A 0.9900
C39 H39B 0.9900
C40 H40A 0.9900
C40 H40B 0.9900
C41 C42 1.494(5)
C41 H41A 0.9900
C41 H41B 0.9900
C42 H42A 0.9900
C42 H42B 0.9900
C43 C44 1.490(5)
C43 H43A 0.9900
C43 H43B 0.9900
C44 H44A 0.9900
C44 H44B 0.9900
C45 C46 1.505(5)
C45 H45A 0.9900
C45 H45B 0.9900
C46 H46A 0.9900
C46 H46B 0.9900
N6 C47 1.185(7)
C47 C48 1.293(9)
C48 H93A 0.9800
C48 H93B 0.9800
C48 H93C 0.9800
C49 C50 1.508(5)
C50 O13 1.466(5)
O13 C51 1.411(5)
C51 C53 1.460(5)
C51 C52 1.492(5)
